data_4134690
loop_
_publ_author_name
'Li, Zhi-Wei'
'Wang, Xin'
'Wei, Lian-Qiang'
'Ivanovi\'c-Burmazovi\'c, Ivana'
'Liu, Gao-Feng'

_publ_section_title
;
 Subcomponent Self-Assembly of Covalent Metallacycles Templated by
 Catalytically Active Seven-Coordinate Transition Metal Centers.
;
_journal_issue 16
_journal_name_full 'Journal of the American Chemical Society'
_journal_page_first 7283
_journal_page_last 7288
_journal_paper_doi 10.1021/jacs.0c01035
_journal_volume 142
_journal_year 2020
_chemical_formula_moiety 'C76 H84 Mn4 N20 O16, 6(C H4 O)'
_chemical_formula_sum 'C82 H108 Mn4 N20 O22'
_chemical_formula_weight 1945.64
_space_group_crystal_system monoclinic
_space_group_IT_number 14
_space_group_name_Hall '-P 2yn'
_space_group_name_H-M_alt 'P 1 21/n 1'
_atom_sites_solution_hydrogens mixed
_atom_sites_solution_primary direct
_audit_creation_date 2019-08-29
_audit_creation_method
;
Olex2 1.2
(compiled 2018.05.29 svn.r3508 for OlexSys, GUI svn.r5506)
;
_cell_angle_alpha 90
_cell_angle_beta 90.5243(17)
_cell_angle_gamma 90
_cell_formula_units_Z 2
_cell_length_a 7.66791(14)
_cell_length_b 35.5294(6)
_cell_length_c 18.9331(3)
_cell_measurement_reflns_used 9719
_cell_measurement_temperature 150(2)
_cell_measurement_theta_max 73.2440
_cell_measurement_theta_min 4.3900
_cell_volume 5157.85(15)
_computing_molecular_graphics 'Olex2 (Dolomanov et al., 2009)'
_computing_publication_material 'Olex2 (Dolomanov et al., 2009)'
_computing_structure_refinement 'ShelXL (Sheldrick, 2015)'
_computing_structure_solution 'SIR2004 (Burla et al.,  2007)'
_diffrn_ambient_temperature 150.15
_diffrn_measured_fraction_theta_full 0.999
_diffrn_measured_fraction_theta_max 0.970
_diffrn_measurement_device_type 'SuperNova, Dual, Cu at zero, AtlasS2'
_diffrn_radiation_type CuK\a
_diffrn_radiation_wavelength 1.54184
_diffrn_reflns_av_R_equivalents 0.0329
_diffrn_reflns_av_unetI/netI 0.0410
_diffrn_reflns_Laue_measured_fraction_full 0.999
_diffrn_reflns_Laue_measured_fraction_max 0.970
_diffrn_reflns_limit_h_max 6
_diffrn_reflns_limit_h_min -9
_diffrn_reflns_limit_k_max 42
_diffrn_reflns_limit_k_min -43
_diffrn_reflns_limit_l_max 23
_diffrn_reflns_limit_l_min -22
_diffrn_reflns_number 22060
_diffrn_reflns_point_group_measured_fraction_full 0.999
_diffrn_reflns_point_group_measured_fraction_max 0.970
_diffrn_reflns_theta_full 67.684
_diffrn_reflns_theta_max 74.099
_diffrn_reflns_theta_min 4.404
_exptl_absorpt_coefficient_mu 4.498
_exptl_absorpt_correction_T_max 1.00000
_exptl_absorpt_correction_T_min 0.39708
_exptl_absorpt_correction_type multi-scan
_exptl_crystal_colour red
_exptl_crystal_density_diffrn 1.253
_exptl_crystal_density_method 'not measured'
_exptl_crystal_description block
_exptl_crystal_F_000 2032
_exptl_crystal_size_max 0.55
_exptl_crystal_size_mid 0.32
_exptl_crystal_size_min 0.3
_refine_diff_density_max 1.864
_refine_diff_density_min -0.575
_refine_diff_density_rms 0.077
_refine_ls_extinction_method none
_refine_ls_goodness_of_fit_ref 1.048
_refine_ls_hydrogen_treatment constr
_refine_ls_matrix_type full
_refine_ls_number_parameters 582
_refine_ls_number_reflns 10194
_refine_ls_number_restraints 0
_refine_ls_restrained_S_all 1.048
_refine_ls_R_factor_all 0.0573
_refine_ls_R_factor_gt 0.0525
_refine_ls_shift/su_max 0.001
_refine_ls_shift/su_mean 0.000
_refine_ls_structure_factor_coef Fsqd
_refine_ls_weighting_details 'w=1/[\s^2^(Fo^2^)+(0.0906P)^2^+3.0294P] where P=(Fo^2^+2Fc^2^)/3'
_refine_ls_weighting_scheme calc
_refine_ls_wR_factor_gt 0.1446
_refine_ls_wR_factor_ref 0.1488
_reflns_Friedel_coverage 0.000
_reflns_number_gt 9113
_reflns_number_total 10194
_reflns_threshold_expression 'I > 2\s(I)'
_cod_data_source_file ja0c01035_si_002.cif
_cod_data_source_block 1
_cod_depositor_comments 'Adding full bibliography for 4134690--4134694.cif.'
_cod_original_cell_volume 5157.84(16)
_cod_database_code 4134690
_shelx_shelxl_version_number 2014/7
_shelx_space_group_comment
;
The symmetry employed for this shelxl refinement is uniquely defined
by the following loop, which should always be used as a source of
symmetry information in preference to the above space-group names.
They are only intended as comments.
;
_shelx_estimated_absorpt_t_max 0.346
_shelx_estimated_absorpt_t_min 0.191
_olex2_refinement_description
;
1. Fixed Uiso
 At 1.2 times of:
  All C(H) groups, All O(H) groups
 At 1.5 times of:
  All C(H,H,H) groups
2.a Riding coordinates:
 O7(H7), O8(H8), O4(H4), O3(H3), O10(H10), O11(H11), O9(H9)
2.b Me refined with riding coordinates:
 C3(H3A,H3B,H3C), C12(H12A,H12B,H12C), C13(H13A,H13B,H13C), C29(H29A,H29B,
 H29C), C31(H31A,H31B,H31C), C32(H32A,H32B,H32C)
2.c Aromatic/amide H refined with riding coordinates:
 C5(H5), C6(H6), C7(H7A), C15(H15), C16(H16), C18(H18), C19(H19), C24(H24),
 C25(H25), C26(H26), C34(H34), C35(H35), C37(H37), C38(H38)
2.d Idealised Me refined as rotating group:
 C10(H10A,H10B,H10C), C22(H22A,H22B,H22C), C39(H39A,H39B,H39C), C40(H40A,H40B,
 H40C), C41(H41A,H41B,H41C)
;
_olex2_submission_special_instructions 'No special instructions were received'
_platon_squeeze_void_probe_radius 1.20

loop_
_space_group_symop_operation_xyz
'x, y, z'
'-x+1/2, y+1/2, -z+1/2'
'-x, -y, -z'
'x-1/2, -y-1/2, z-1/2'

loop_
_atom_site_label
_atom_site_type_symbol
_atom_site_fract_x
_atom_site_fract_y
_atom_site_fract_z
_atom_site_U_iso_or_equiv
_atom_site_adp_type
_atom_site_occupancy
_atom_site_site_symmetry_order
_atom_site_calc_flag
_atom_site_refinement_flags_posn
_atom_site_refinement_flags_adp
_atom_site_refinement_flags_occupancy
_atom_site_disorder_assembly
_atom_site_disorder_group
Mn1 Mn 0.07631(5) 0.40238(2) 0.84450(2) 0.01722(11) Uani 1 1 d . . . . .
Mn2 Mn 0.82987(5) 0.67539(2) 0.73743(2) 0.01803(11) Uani 1 1 d . . . . .
O6 O 0.8260(3) 0.66358(5) 0.62278(9) 0.0266(4) Uani 1 1 d . . . . .
O5 O 0.6745(3) 0.62322(5) 0.75196(10) 0.0295(4) Uani 1 1 d . . . . .
O7 O 1.0543(3) 0.63467(6) 0.74930(11) 0.0379(5) Uani 1 1 d . . . . .
H7 H 1.0338 0.6147 0.7725 0.046 Uiso 1 1 d R . . . .
O8 O 0.5786(2) 0.70580(6) 0.71920(10) 0.0284(4) Uani 1 1 d . . . . .
H8 H 0.5421 0.7068 0.6767 0.034 Uiso 1 1 d R . . . .
O2 O 0.1939(3) 0.45824(5) 0.81598(10) 0.0270(4) Uani 1 1 d . . . . .
O1 O 0.0954(3) 0.38843(5) 0.73142(9) 0.0258(4) Uani 1 1 d . . . . .
O4 O 0.3510(2) 0.38079(6) 0.84860(11) 0.0315(4) Uani 1 1 d . . . . .
H4 H 0.3900 0.3696 0.8123 0.038 Uiso 1 1 d R . . . .
O3 O -0.1854(2) 0.42780(5) 0.82551(12) 0.0316(4) Uani 1 1 d . . . . .
H3 H -0.2573 0.4157 0.7998 0.038 Uiso 1 1 d R . . . .
O10 O 1.0647(4) 0.48604(9) 0.69388(17) 0.0705(9) Uani 1 1 d . . . . .
H10 H 1.0829 0.4732 0.7311 0.085 Uiso 1 1 d R . . . .
O11 O 0.5501(3) 0.40579(7) 0.73518(12) 0.0372(5) Uani 1 1 d . . . . .
H11 H 0.5047 0.4256 0.7178 0.045 Uiso 1 1 d R . . . .
O9 O 0.3932(3) 0.70601(7) 0.59206(11) 0.0391(5) Uani 1 1 d . . . . .
H9 H 0.4113 0.7286 0.5792 0.047 Uiso 1 1 d R . . . .
N10 N 1.0256(3) 0.71162(6) 0.60519(11) 0.0204(4) Uani 1 1 d . . . . .
N9 N 1.0018(3) 0.71776(6) 0.67630(11) 0.0183(4) Uani 1 1 d . . . . .
N8 N 0.9310(3) 0.72504(6) 0.80811(11) 0.0187(4) Uani 1 1 d . . . . .
N7 N 0.7509(3) 0.66879(6) 0.85265(11) 0.0200(4) Uani 1 1 d . . . . .
N6 N 0.6506(3) 0.63835(6) 0.87122(12) 0.0225(4) Uani 1 1 d . . . . .
N1 N 0.2123(3) 0.47173(6) 0.93577(12) 0.0226(4) Uani 1 1 d . . . . .
N2 N 0.1239(3) 0.43801(6) 0.94264(11) 0.0213(4) Uani 1 1 d . . . . .
N3 N -0.0264(3) 0.37372(6) 0.94664(11) 0.0182(4) Uani 1 1 d . . . . .
N4 N -0.0396(3) 0.34410(6) 0.82274(11) 0.0184(4) Uani 1 1 d . . . . .
N5 N -0.0344(3) 0.33056(6) 0.75447(11) 0.0211(4) Uani 1 1 d . . . . .
C1 C 0.0359(3) 0.35664(7) 0.71288(13) 0.0190(5) Uani 1 1 d . . . . .
C2 C -0.1105(3) 0.32353(7) 0.87087(13) 0.0201(5) Uani 1 1 d . . . . .
C3 C -0.1884(4) 0.28551(8) 0.85949(15) 0.0308(6) Uani 1 1 d . . . . .
H3A H -0.2334 0.2759 0.9043 0.046 Uiso 1 1 calc R . . . .
H3B H -0.2840 0.2873 0.8250 0.046 Uiso 1 1 calc R . . . .
H3C H -0.0990 0.2683 0.8417 0.046 Uiso 1 1 calc R . . . .
C4 C -0.1092(3) 0.34058(7) 0.94209(13) 0.0179(4) Uani 1 1 d . . . . .
C5 C -0.1881(3) 0.32423(7) 1.00101(14) 0.0240(5) Uani 1 1 d . . . . .
H5 H -0.2467 0.3007 0.9973 0.029 Uiso 1 1 calc R . . . .
C6 C -0.1786(4) 0.34318(8) 1.06471(14) 0.0274(5) Uani 1 1 d . . . . .
H6 H -0.2312 0.3327 1.1054 0.033 Uiso 1 1 calc R . . . .
C7 C -0.0927(3) 0.37739(7) 1.06948(14) 0.0248(5) Uani 1 1 d . . . . .
H7A H -0.0851 0.3905 1.1131 0.030 Uiso 1 1 calc R . . . .
C8 C -0.0175(3) 0.39207(7) 1.00850(13) 0.0194(5) Uani 1 1 d . . . . .
C9 C 0.0752(3) 0.42860(7) 1.00512(13) 0.0203(5) Uani 1 1 d . . . . .
C10 C 0.1034(4) 0.45205(8) 1.06969(14) 0.0276(5) Uani 1 1 d . . . . .
H10A H 0.2180 0.4642 1.0675 0.041 Uiso 1 1 calc GR . . . .
H10B H 0.0982 0.4360 1.1117 0.041 Uiso 1 1 calc GR . . . .
H10C H 0.0124 0.4714 1.0722 0.041 Uiso 1 1 calc GR . . . .
C11 C 0.2414(3) 0.47872(7) 0.86846(14) 0.0212(5) Uani 1 1 d . . . . .
C12 C 0.4645(4) 0.38440(12) 0.9082(2) 0.0477(9) Uani 1 1 d . . . . .
H12A H 0.5773 0.3729 0.8975 0.072 Uiso 1 1 calc R . . . .
H12B H 0.4814 0.4111 0.9191 0.072 Uiso 1 1 calc R . . . .
H12C H 0.4128 0.3717 0.9489 0.072 Uiso 1 1 calc R . . . .
C13 C -0.2425(5) 0.46295(10) 0.8528(2) 0.0467(8) Uani 1 1 d . . . . .
H13A H -0.3624 0.4678 0.8369 0.070 Uiso 1 1 calc R . . . .
H13B H -0.2384 0.4623 0.9045 0.070 Uiso 1 1 calc R . . . .
H13C H -0.1661 0.4830 0.8358 0.070 Uiso 1 1 calc R . . . .
C14 C 0.3388(3) 0.51453(7) 0.85487(13) 0.0202(5) Uani 1 1 d . . . . .
C15 C 0.3978(4) 0.52288(8) 0.78741(15) 0.0280(6) Uani 1 1 d . . . . .
H15 H 0.3753 0.5059 0.7497 0.034 Uiso 1 1 calc R . . . .
C16 C 0.4897(4) 0.55595(7) 0.77480(14) 0.0270(5) Uani 1 1 d . . . . .
H16 H 0.5300 0.5612 0.7285 0.032 Uiso 1 1 calc R . . . .
C17 C 0.5234(3) 0.58137(7) 0.82904(13) 0.0209(5) Uani 1 1 d . . . . .
C18 C 0.4640(4) 0.57286(7) 0.89658(14) 0.0264(5) Uani 1 1 d . . . . .
H18 H 0.4858 0.5899 0.9342 0.032 Uiso 1 1 calc R . . . .
C19 C 0.3738(3) 0.53985(7) 0.90956(14) 0.0261(5) Uani 1 1 d . . . . .
H19 H 0.3354 0.5344 0.9560 0.031 Uiso 1 1 calc R . . . .
C20 C 0.6234(3) 0.61665(7) 0.81488(14) 0.0214(5) Uani 1 1 d . . . . .
C21 C 0.7812(3) 0.69407(7) 0.90059(13) 0.0196(5) Uani 1 1 d . . . . .
C22 C 0.7085(4) 0.69304(8) 0.97360(14) 0.0273(5) Uani 1 1 d . . . . .
H22A H 0.6100 0.6755 0.9750 0.041 Uiso 1 1 calc GR . . . .
H22B H 0.6687 0.7183 0.9868 0.041 Uiso 1 1 calc GR . . . .
H22C H 0.7993 0.6847 1.0069 0.041 Uiso 1 1 calc GR . . . .
C23 C 0.8939(3) 0.72540(7) 0.87729(13) 0.0187(5) Uani 1 1 d . . . . .
C24 C 0.9610(3) 0.75319(7) 0.92228(14) 0.0233(5) Uani 1 1 d . . . . .
H24 H 0.9325 0.7535 0.9710 0.028 Uiso 1 1 calc R . . . .
C25 C 1.0696(4) 0.78021(8) 0.89405(14) 0.0274(5) Uani 1 1 d . . . . .
H25 H 1.1180 0.7991 0.9238 0.033 Uiso 1 1 calc R . . . .
C26 C 1.1086(3) 0.77993(7) 0.82285(14) 0.0242(5) Uani 1 1 d . . . . .
H26 H 1.1832 0.7984 0.8031 0.029 Uiso 1 1 calc R . . . .
C27 C 1.0344(3) 0.75156(7) 0.78076(13) 0.0187(5) Uani 1 1 d . . . . .
C28 C 1.0663(3) 0.74794(7) 0.70386(13) 0.0185(5) Uani 1 1 d . . . . .
C29 C 1.1613(4) 0.77827(8) 0.66480(14) 0.0280(6) Uani 1 1 d . . . . .
H29A H 1.1967 0.7981 0.6980 0.042 Uiso 1 1 calc R . . . .
H29B H 1.2649 0.7676 0.6425 0.042 Uiso 1 1 calc R . . . .
H29C H 1.0843 0.7890 0.6284 0.042 Uiso 1 1 calc R . . . .
C30 C 0.9273(3) 0.68256(7) 0.58422(13) 0.0209(5) Uani 1 1 d . . . . .
C31 C 1.2167(6) 0.63834(14) 0.7246(3) 0.0721(13) Uani 1 1 d . . . . .
H31A H 1.2857 0.6162 0.7379 0.108 Uiso 1 1 calc R . . . .
H31B H 1.2125 0.6405 0.6730 0.108 Uiso 1 1 calc R . . . .
H31C H 1.2706 0.6610 0.7448 0.108 Uiso 1 1 calc R . . . .
C32 C 0.4737(4) 0.72366(10) 0.77005(17) 0.0403(7) Uani 1 1 d . . . . .
H32A H 0.3711 0.7347 0.7468 0.060 Uiso 1 1 calc R . . . .
H32B H 0.4361 0.7051 0.8051 0.060 Uiso 1 1 calc R . . . .
H32C H 0.5410 0.7436 0.7936 0.060 Uiso 1 1 calc R . . . .
C33 C 0.9402(3) 0.67269(7) 0.50780(13) 0.0208(5) Uani 1 1 d . . . . .
C34 C 0.8570(4) 0.64070(7) 0.48203(14) 0.0248(5) Uani 1 1 d . . . . .
H34 H 0.7935 0.6251 0.5134 0.030 Uiso 1 1 calc R . . . .
C35 C 0.8654(3) 0.63121(7) 0.41084(14) 0.0244(5) Uani 1 1 d . . . . .
H35 H 0.8084 0.6091 0.3942 0.029 Uiso 1 1 calc R . . . .
C36 C 0.9573(3) 0.65392(7) 0.36358(13) 0.0197(5) Uani 1 1 d . . . . .
C37 C 1.0410(4) 0.68613(8) 0.38945(14) 0.0249(5) Uani 1 1 d . . . . .
H37 H 1.1044 0.7018 0.3581 0.030 Uiso 1 1 calc R . . . .
C38 C 1.0322(4) 0.69543(7) 0.46024(14) 0.0254(5) Uani 1 1 d . . . . .
H38 H 1.0891 0.7175 0.4769 0.030 Uiso 1 1 calc R . . . .
C39 C 0.4220(6) 0.67043(15) 0.5567(3) 0.0672(12) Uani 1 1 d . . . . .
H39A H 0.5434 0.6626 0.5638 0.101 Uiso 1 1 calc GR . . . .
H39B H 0.3979 0.6733 0.5061 0.101 Uiso 1 1 calc GR . . . .
H39C H 0.3441 0.6513 0.5764 0.101 Uiso 1 1 calc GR . . . .
C40 C 0.9194(7) 0.46706(14) 0.6649(3) 0.0706(14) Uani 1 1 d . . . . .
H40A H 0.8132 0.4754 0.6887 0.106 Uiso 1 1 calc GR . . . .
H40B H 0.9338 0.4399 0.6716 0.106 Uiso 1 1 calc GR . . . .
H40C H 0.9101 0.4726 0.6143 0.106 Uiso 1 1 calc GR . . . .
C41 C 0.5786(5) 0.37411(12) 0.6917(2) 0.0522(9) Uani 1 1 d . . . . .
H41A H 0.6562 0.3811 0.6530 0.078 Uiso 1 1 calc GR . . . .
H41B H 0.4669 0.3653 0.6722 0.078 Uiso 1 1 calc GR . . . .
H41C H 0.6324 0.3539 0.7197 0.078 Uiso 1 1 calc GR . . . .

loop_
_atom_site_aniso_label
_atom_site_aniso_U_11
_atom_site_aniso_U_22
_atom_site_aniso_U_33
_atom_site_aniso_U_23
_atom_site_aniso_U_13
_atom_site_aniso_U_12
Mn1 0.0210(2) 0.01407(19) 0.0165(2) -0.00148(13) -0.00067(14) -0.00168(13)
Mn2 0.0228(2) 0.01598(19) 0.01528(19) -0.00023(13) -0.00141(14) -0.00293(14)
O6 0.0341(10) 0.0293(9) 0.0162(8) -0.0008(7) -0.0003(7) -0.0112(8)
O5 0.0421(11) 0.0249(9) 0.0217(9) -0.0006(7) 0.0010(8) -0.0135(8)
O7 0.0467(12) 0.0362(11) 0.0309(11) 0.0017(9) -0.0013(9) 0.0164(9)
O8 0.0261(9) 0.0338(10) 0.0252(10) 0.0023(8) -0.0042(7) 0.0057(8)
O2 0.0369(10) 0.0206(9) 0.0234(9) -0.0010(7) -0.0030(7) -0.0090(8)
O1 0.0385(10) 0.0212(9) 0.0178(9) -0.0039(7) 0.0010(7) -0.0070(7)
O4 0.0261(9) 0.0328(10) 0.0355(11) -0.0003(8) 0.0000(8) 0.0055(8)
O3 0.0269(9) 0.0252(9) 0.0426(12) -0.0104(8) -0.0100(8) 0.0048(8)
O10 0.088(2) 0.0611(18) 0.0622(19) 0.0279(15) -0.0323(16) -0.0237(16)
O11 0.0342(11) 0.0408(12) 0.0366(12) -0.0041(9) -0.0040(9) -0.0019(9)
O9 0.0355(11) 0.0524(13) 0.0292(11) -0.0001(10) -0.0013(8) -0.0003(10)
N10 0.0252(10) 0.0237(10) 0.0123(9) -0.0014(8) -0.0001(7) -0.0016(8)
N9 0.0197(9) 0.0202(10) 0.0150(10) 0.0000(7) -0.0023(7) 0.0001(8)
N8 0.0233(10) 0.0153(9) 0.0173(10) -0.0011(7) -0.0032(7) -0.0009(8)
N7 0.0236(10) 0.0169(9) 0.0193(10) 0.0027(8) -0.0003(8) -0.0012(8)
N6 0.0261(10) 0.0177(10) 0.0236(11) 0.0018(8) 0.0022(8) -0.0049(8)
N1 0.0270(10) 0.0168(10) 0.0240(11) -0.0023(8) -0.0001(8) -0.0058(8)
N2 0.0248(10) 0.0160(9) 0.0231(11) -0.0017(8) -0.0014(8) -0.0027(8)
N3 0.0205(9) 0.0177(9) 0.0165(10) 0.0000(7) -0.0002(7) -0.0004(7)
N4 0.0213(9) 0.0169(9) 0.0170(10) -0.0019(7) -0.0018(7) -0.0009(7)
N5 0.0285(11) 0.0194(10) 0.0152(10) -0.0036(8) -0.0016(8) -0.0003(8)
C1 0.0191(11) 0.0191(11) 0.0189(12) -0.0022(9) -0.0009(8) 0.0023(9)
C2 0.0202(11) 0.0179(11) 0.0221(12) -0.0011(9) -0.0013(9) 0.0007(9)
C3 0.0385(15) 0.0252(13) 0.0288(14) -0.0061(11) 0.0051(11) -0.0121(11)
C4 0.0178(10) 0.0159(10) 0.0200(12) 0.0004(9) -0.0007(8) 0.0001(8)
C5 0.0268(12) 0.0192(12) 0.0261(13) 0.0024(9) 0.0003(10) -0.0017(9)
C6 0.0335(14) 0.0279(13) 0.0208(12) 0.0056(10) 0.0042(10) -0.0018(11)
C7 0.0315(13) 0.0250(12) 0.0180(12) 0.0002(9) 0.0016(10) 0.0021(10)
C8 0.0222(11) 0.0188(11) 0.0170(11) -0.0013(9) -0.0012(9) 0.0020(9)
C9 0.0224(11) 0.0191(11) 0.0194(12) -0.0030(9) -0.0015(9) 0.0017(9)
C10 0.0329(14) 0.0259(13) 0.0239(13) -0.0083(10) -0.0009(10) -0.0026(10)
C11 0.0212(11) 0.0161(11) 0.0262(13) -0.0017(9) -0.0020(9) -0.0003(9)
C12 0.0312(15) 0.067(2) 0.0447(19) 0.0211(17) -0.0108(14) -0.0021(15)
C13 0.0434(18) 0.0330(16) 0.064(2) -0.0162(16) -0.0102(16) 0.0118(14)
C14 0.0198(11) 0.0163(11) 0.0244(12) -0.0008(9) -0.0008(9) 0.0000(9)
C15 0.0358(14) 0.0210(12) 0.0271(14) -0.0009(10) -0.0018(11) -0.0066(11)
C16 0.0373(14) 0.0221(12) 0.0216(13) 0.0006(10) 0.0011(10) -0.0054(11)
C17 0.0212(11) 0.0169(11) 0.0246(12) 0.0010(9) -0.0016(9) -0.0018(9)
C18 0.0330(13) 0.0220(12) 0.0243(13) -0.0041(10) 0.0026(10) -0.0075(10)
C19 0.0298(13) 0.0237(12) 0.0250(13) -0.0026(10) 0.0038(10) -0.0073(10)
C20 0.0214(11) 0.0185(11) 0.0243(13) 0.0026(9) -0.0028(9) 0.0002(9)
C21 0.0230(11) 0.0186(11) 0.0171(11) -0.0002(9) -0.0017(9) 0.0008(9)
C22 0.0357(14) 0.0257(13) 0.0206(13) 0.0009(10) 0.0044(10) -0.0038(11)
C23 0.0213(11) 0.0167(11) 0.0179(11) 0.0000(9) -0.0025(9) 0.0020(9)
C24 0.0294(12) 0.0214(12) 0.0190(12) -0.0036(9) -0.0011(9) -0.0005(10)
C25 0.0342(13) 0.0240(12) 0.0239(13) -0.0075(10) -0.0033(10) -0.0070(11)
C26 0.0292(12) 0.0200(11) 0.0234(13) -0.0025(9) 0.0006(10) -0.0072(10)
C27 0.0188(10) 0.0167(10) 0.0207(12) -0.0003(9) -0.0032(9) -0.0010(8)
C28 0.0198(11) 0.0174(11) 0.0183(11) 0.0012(9) -0.0033(8) -0.0018(9)
C29 0.0353(14) 0.0261(13) 0.0225(13) 0.0048(10) -0.0020(10) -0.0095(11)
C30 0.0230(11) 0.0213(11) 0.0185(12) -0.0007(9) -0.0021(9) -0.0002(9)
C31 0.061(3) 0.062(3) 0.094(4) 0.015(3) 0.014(2) 0.018(2)
C32 0.0411(16) 0.0468(18) 0.0328(16) -0.0027(13) -0.0030(13) 0.0143(14)
C33 0.0235(11) 0.0212(11) 0.0177(12) -0.0008(9) -0.0040(9) -0.0001(9)
C34 0.0323(13) 0.0239(12) 0.0183(12) -0.0005(9) 0.0003(10) -0.0058(10)
C35 0.0325(13) 0.0213(12) 0.0195(12) -0.0023(9) -0.0004(10) -0.0048(10)
C36 0.0225(11) 0.0184(11) 0.0182(12) -0.0006(9) -0.0032(9) 0.0032(9)
C37 0.0321(13) 0.0247(12) 0.0179(12) 0.0006(10) -0.0014(10) -0.0049(10)
C38 0.0334(13) 0.0232(12) 0.0194(12) -0.0023(9) -0.0046(10) -0.0073(10)
C39 0.059(2) 0.083(3) 0.059(3) -0.005(2) -0.001(2) 0.012(2)
C40 0.082(3) 0.060(3) 0.070(3) 0.026(2) -0.035(2) -0.016(2)
C41 0.0424(18) 0.056(2) 0.058(2) -0.0220(18) -0.0105(16) 0.0087(16)

loop_
_atom_type_symbol
_atom_type_description
_atom_type_scat_dispersion_real
_atom_type_scat_dispersion_imag
_atom_type_scat_source
C C 0.0181 0.0091 'International Tables Vol C Tables 4.2.6.8 and 6.1.1.4'
H H 0.0000 0.0000 'International Tables Vol C Tables 4.2.6.8 and 6.1.1.4'
Mn Mn -0.5299 2.8052 'International Tables Vol C Tables 4.2.6.8 and 6.1.1.4'
N N 0.0311 0.0180 'International Tables Vol C Tables 4.2.6.8 and 6.1.1.4'
O O 0.0492 0.0322 'International Tables Vol C Tables 4.2.6.8 and 6.1.1.4'

loop_
_geom_angle_atom_site_label_1
_geom_angle_atom_site_label_2
_geom_angle_atom_site_label_3
_geom_angle
_geom_angle_site_symmetry_1
_geom_angle_site_symmetry_3
_geom_angle_publ_flag
O2 Mn1 N2 69.10(7) . . ?
O2 Mn1 N3 136.46(7) . . ?
O2 Mn1 N4 155.69(7) . . ?
O1 Mn1 O2 86.27(7) . . ?
O1 Mn1 O4 83.46(8) . . ?
O1 Mn1 O3 90.12(8) . . ?
O1 Mn1 N2 155.10(8) . . ?
O1 Mn1 N3 137.24(7) . . ?
O1 Mn1 N4 69.56(7) . . ?
O4 Mn1 O2 86.08(8) . . ?
O4 Mn1 N2 91.06(8) . . ?
O4 Mn1 N3 98.41(7) . . ?
O4 Mn1 N4 93.42(7) . . ?
O3 Mn1 O2 88.04(8) . . ?
O3 Mn1 O4 171.56(8) . . ?
O3 Mn1 N2 92.51(7) . . ?
O3 Mn1 N3 90.02(8) . . ?
O3 Mn1 N4 89.44(7) . . ?
N2 Mn1 N3 67.55(7) . . ?
N2 Mn1 N4 135.18(8) . . ?
N4 Mn1 N3 67.68(7) . . ?
O6 Mn2 O5 87.75(7) . . ?
O6 Mn2 O7 88.83(8) . . ?
O6 Mn2 O8 86.34(7) . . ?
O6 Mn2 N9 68.64(7) . . ?
O6 Mn2 N8 134.87(7) . . ?
O6 Mn2 N7 156.63(7) . . ?
O5 Mn2 O7 82.08(9) . . ?
O5 Mn2 O8 87.70(8) . . ?
O5 Mn2 N9 155.76(7) . . ?
O5 Mn2 N8 137.12(7) . . ?
O5 Mn2 N7 69.42(7) . . ?
O7 Mn2 N9 91.69(8) . . ?
O7 Mn2 N8 100.23(8) . . ?
O7 Mn2 N7 92.73(8) . . ?
O8 Mn2 O7 168.86(8) . . ?
O8 Mn2 N9 95.88(7) . . ?
O8 Mn2 N8 90.27(7) . . ?
O8 Mn2 N7 87.78(7) . . ?
N9 Mn2 N8 66.99(7) . . ?
N7 Mn2 N9 134.55(8) . . ?
N7 Mn2 N8 67.70(7) . . ?
C30 O6 Mn2 117.54(16) . . ?
C20 O5 Mn2 115.89(16) . . ?
Mn2 O7 H7 116.2 . . ?
C31 O7 Mn2 127.8(3) . . ?
C31 O7 H7 116.0 . . ?
Mn2 O8 H8 116.3 . . ?
C32 O8 Mn2 127.50(18) . . ?
C32 O8 H8 116.2 . . ?
C11 O2 Mn1 115.26(16) . . ?
C1 O1 Mn1 116.29(16) . . ?
Mn1 O4 H4 117.9 . . ?
C12 O4 Mn1 124.3(2) . . ?
C12 O4 H4 117.8 . . ?
Mn1 O3 H3 117.8 . . ?
C13 O3 Mn1 125.29(18) . . ?
C13 O3 H3 116.9 . . ?
C40 O10 H10 100.9 . . ?
C41 O11 H11 119.9 . . ?
C39 O9 H9 131.7 . . ?
C30 N10 N9 109.5(2) . . ?
N10 N9 Mn2 117.79(15) . . ?
C28 N9 Mn2 123.78(17) . . ?
C28 N9 N10 118.3(2) . . ?
C23 N8 Mn2 119.50(16) . . ?
C27 N8 Mn2 120.22(16) . . ?
C27 N8 C23 120.1(2) . . ?
N6 N7 Mn2 118.66(16) . . ?
C21 N7 Mn2 123.41(17) . . ?
C21 N7 N6 117.6(2) . . ?
C20 N6 N7 109.5(2) . . ?
C11 N1 N2 110.0(2) . . ?
N1 N2 Mn1 118.70(16) . . ?
C9 N2 Mn1 124.05(17) . . ?
C9 N2 N1 117.2(2) . . ?
C4 N3 Mn1 119.63(16) . . ?
C4 N3 C8 120.2(2) . . ?
C8 N3 Mn1 119.84(16) . . ?
N5 N4 Mn1 117.99(15) . . ?
C2 N4 Mn1 123.37(16) . . ?
C2 N4 N5 118.6(2) . . ?
C1 N5 N4 109.04(19) . . ?
O1 C1 N5 127.1(2) . . ?
O1 C1 C36 118.4(2) . 3_666 ?
N5 C1 C36 114.5(2) . 3_666 ?
N4 C2 C3 125.5(2) . . ?
N4 C2 C4 114.3(2) . . ?
C4 C2 C3 120.2(2) . . ?
C2 C3 H3A 109.5 . . ?
C2 C3 H3B 109.5 . . ?
C2 C3 H3C 109.5 . . ?
H3A C3 H3B 109.5 . . ?
H3A C3 H3C 109.5 . . ?
H3B C3 H3C 109.5 . . ?
N3 C4 C2 114.7(2) . . ?
N3 C4 C5 121.4(2) . . ?
C5 C4 C2 123.9(2) . . ?
C4 C5 H5 120.9 . . ?
C6 C5 C4 118.2(2) . . ?
C6 C5 H5 120.9 . . ?
C5 C6 H6 119.8 . . ?
C5 C6 C7 120.4(2) . . ?
C7 C6 H6 119.8 . . ?
C6 C7 H7A 120.9 . . ?
C6 C7 C8 118.3(2) . . ?
C8 C7 H7A 120.9 . . ?
N3 C8 C7 121.5(2) . . ?
N3 C8 C9 114.1(2) . . ?
C7 C8 C9 124.4(2) . . ?
N2 C9 C8 114.2(2) . . ?
N2 C9 C10 124.5(2) . . ?
C8 C9 C10 121.3(2) . . ?
C9 C10 H10A 109.5 . . ?
C9 C10 H10B 109.5 . . ?
C9 C10 H10C 109.5 . . ?
H10A C10 H10B 109.5 . . ?
H10A C10 H10C 109.5 . . ?
H10B C10 H10C 109.5 . . ?
O2 C11 N1 126.3(2) . . ?
O2 C11 C14 119.2(2) . . ?
N1 C11 C14 114.5(2) . . ?
O4 C12 H12A 109.5 . . ?
O4 C12 H12B 109.5 . . ?
O4 C12 H12C 109.5 . . ?
H12A C12 H12B 109.5 . . ?
H12A C12 H12C 109.5 . . ?
H12B C12 H12C 109.5 . . ?
O3 C13 H13A 109.5 . . ?
O3 C13 H13B 109.5 . . ?
O3 C13 H13C 109.5 . . ?
H13A C13 H13B 109.5 . . ?
H13A C13 H13C 109.5 . . ?
H13B C13 H13C 109.5 . . ?
C15 C14 C11 120.4(2) . . ?
C15 C14 C19 118.8(2) . . ?
C19 C14 C11 120.8(2) . . ?
C14 C15 H15 119.8 . . ?
C14 C15 C16 120.5(2) . . ?
C16 C15 H15 119.8 . . ?
C15 C16 H16 119.6 . . ?
C17 C16 C15 120.8(3) . . ?
C17 C16 H16 119.6 . . ?
C16 C17 C18 118.5(2) . . ?
C16 C17 C20 120.3(2) . . ?
C18 C17 C20 121.2(2) . . ?
C17 C18 H18 119.5 . . ?
C19 C18 C17 121.0(2) . . ?
C19 C18 H18 119.5 . . ?
C14 C19 H19 119.8 . . ?
C18 C19 C14 120.5(2) . . ?
C18 C19 H19 119.8 . . ?
O5 C20 N6 126.4(2) . . ?
O5 C20 C17 118.8(2) . . ?
N6 C20 C17 114.7(2) . . ?
N7 C21 C22 124.4(2) . . ?
N7 C21 C23 114.5(2) . . ?
C23 C21 C22 121.2(2) . . ?
C21 C22 H22A 109.5 . . ?
C21 C22 H22B 109.5 . . ?
C21 C22 H22C 109.5 . . ?
H22A C22 H22B 109.5 . . ?
H22A C22 H22C 109.5 . . ?
H22B C22 H22C 109.5 . . ?
N8 C23 C21 114.4(2) . . ?
N8 C23 C24 121.4(2) . . ?
C24 C23 C21 124.2(2) . . ?
C23 C24 H24 120.8 . . ?
C25 C24 C23 118.3(2) . . ?
C25 C24 H24 120.8 . . ?
C24 C25 H25 119.7 . . ?
C24 C25 C26 120.5(2) . . ?
C26 C25 H25 119.7 . . ?
C25 C26 H26 121.0 . . ?
C25 C26 C27 118.0(2) . . ?
C27 C26 H26 121.0 . . ?
N8 C27 C26 121.6(2) . . ?
N8 C27 C28 114.9(2) . . ?
C26 C27 C28 123.4(2) . . ?
N9 C28 C27 113.8(2) . . ?
N9 C28 C29 125.8(2) . . ?
C27 C28 C29 120.4(2) . . ?
C28 C29 H29A 109.5 . . ?
C28 C29 H29B 109.5 . . ?
C28 C29 H29C 109.5 . . ?
H29A C29 H29B 109.5 . . ?
H29A C29 H29C 109.5 . . ?
H29B C29 H29C 109.5 . . ?
O6 C30 N10 126.0(2) . . ?
O6 C30 C33 118.7(2) . . ?
N10 C30 C33 115.3(2) . . ?
O7 C31 H31A 109.5 . . ?
O7 C31 H31B 109.5 . . ?
O7 C31 H31C 109.5 . . ?
H31A C31 H31B 109.5 . . ?
H31A C31 H31C 109.5 . . ?
H31B C31 H31C 109.5 . . ?
O8 C32 H32A 109.5 . . ?
O8 C32 H32B 109.5 . . ?
O8 C32 H32C 109.5 . . ?
H32A C32 H32B 109.5 . . ?
H32A C32 H32C 109.5 . . ?
H32B C32 H32C 109.5 . . ?
C34 C33 C30 119.9(2) . . ?
C34 C33 C38 118.5(2) . . ?
C38 C33 C30 121.6(2) . . ?
C33 C34 H34 119.6 . . ?
C33 C34 C35 120.9(2) . . ?
C35 C34 H34 119.6 . . ?
C34 C35 H35 119.8 . . ?
C34 C35 C36 120.5(2) . . ?
C36 C35 H35 119.8 . . ?
C35 C36 C1 119.7(2) . 3_666 ?
C37 C36 C1 121.6(2) . 3_666 ?
C37 C36 C35 118.7(2) . . ?
C36 C37 H37 119.7 . . ?
C38 C37 C36 120.6(2) . . ?
C38 C37 H37 119.7 . . ?
C33 C38 H38 119.6 . . ?
C37 C38 C33 120.9(2) . . ?
C37 C38 H38 119.6 . . ?
O9 C39 H39A 109.5 . . ?
O9 C39 H39B 109.5 . . ?
O9 C39 H39C 109.5 . . ?
H39A C39 H39B 109.5 . . ?
H39A C39 H39C 109.5 . . ?
H39B C39 H39C 109.5 . . ?
O10 C40 H40A 109.5 . . ?
O10 C40 H40B 109.5 . . ?
O10 C40 H40C 109.5 . . ?
H40A C40 H40B 109.5 . . ?
H40A C40 H40C 109.5 . . ?
H40B C40 H40C 109.5 . . ?
O11 C41 H41A 109.5 . . ?
O11 C41 H41B 109.5 . . ?
O11 C41 H41C 109.5 . . ?
H41A C41 H41B 109.5 . . ?
H41A C41 H41C 109.5 . . ?
H41B C41 H41C 109.5 . . ?

loop_
_geom_bond_atom_site_label_1
_geom_bond_atom_site_label_2
_geom_bond_distance
_geom_bond_site_symmetry_2
_geom_bond_publ_flag
Mn1 O2 2.2476(18) . ?
Mn1 O1 2.2036(18) . ?
Mn1 O4 2.2426(19) . ?
Mn1 O3 2.2270(19) . ?
Mn1 N2 2.275(2) . ?
Mn1 N3 2.329(2) . ?
Mn1 N4 2.289(2) . ?
Mn2 O6 2.2107(18) . ?
Mn2 O5 2.2219(19) . ?
Mn2 O7 2.258(2) . ?
Mn2 O8 2.2327(19) . ?
Mn2 N9 2.318(2) . ?
Mn2 N8 2.342(2) . ?
Mn2 N7 2.282(2) . ?
O6 C30 1.266(3) . ?
O5 C20 1.279(3) . ?
O7 H7 0.8497 . ?
O7 C31 1.340(5) . ?
O8 H8 0.8501 . ?
O8 C32 1.411(4) . ?
O2 C11 1.282(3) . ?
O1 C1 1.267(3) . ?
O4 H4 0.8499 . ?
O4 C12 1.424(4) . ?
O3 H3 0.8498 . ?
O3 C13 1.422(4) . ?
O10 H10 0.8495 . ?
O10 C40 1.409(5) . ?
O11 H11 0.8494 . ?
O11 C41 1.413(4) . ?
O9 H9 0.8500 . ?
O9 C39 1.448(5) . ?
N10 N9 1.378(3) . ?
N10 C30 1.337(3) . ?
N9 C28 1.289(3) . ?
N8 C23 1.343(3) . ?
N8 C27 1.339(3) . ?
N7 N6 1.375(3) . ?
N7 C21 1.296(3) . ?
N6 C20 1.331(3) . ?
N1 N2 1.383(3) . ?
N1 C11 1.319(3) . ?
N2 C9 1.288(3) . ?
N3 C4 1.340(3) . ?
N3 C8 1.342(3) . ?
N4 N5 1.380(3) . ?
N4 C2 1.292(3) . ?
N5 C1 1.333(3) . ?
C1 C36 1.497(3) 3_666 ?
C2 C3 1.492(3) . ?
C2 C4 1.478(3) . ?
C3 H3A 0.9800 . ?
C3 H3B 0.9800 . ?
C3 H3C 0.9800 . ?
C4 C5 1.400(4) . ?
C5 H5 0.9500 . ?
C5 C6 1.383(4) . ?
C6 H6 0.9500 . ?
C6 C7 1.385(4) . ?
C7 H7A 0.9500 . ?
C7 C8 1.396(4) . ?
C8 C9 1.481(3) . ?
C9 C10 1.494(3) . ?
C10 H10A 0.9800 . ?
C10 H10B 0.9800 . ?
C10 H10C 0.9800 . ?
C11 C14 1.499(3) . ?
C12 H12A 0.9800 . ?
C12 H12B 0.9800 . ?
C12 H12C 0.9800 . ?
C13 H13A 0.9800 . ?
C13 H13B 0.9800 . ?
C13 H13C 0.9800 . ?
C14 C15 1.391(4) . ?
C14 C19 1.396(4) . ?
C15 H15 0.9500 . ?
C15 C16 1.392(4) . ?
C16 H16 0.9500 . ?
C16 C17 1.390(4) . ?
C17 C18 1.395(4) . ?
C17 C20 1.495(3) . ?
C18 H18 0.9500 . ?
C18 C19 1.385(4) . ?
C19 H19 0.9500 . ?
C21 C22 1.496(3) . ?
C21 C23 1.479(3) . ?
C22 H22A 0.9800 . ?
C22 H22B 0.9800 . ?
C22 H22C 0.9800 . ?
C23 C24 1.399(3) . ?
C24 H24 0.9500 . ?
C24 C25 1.382(4) . ?
C25 H25 0.9500 . ?
C25 C26 1.384(4) . ?
C26 H26 0.9500 . ?
C26 C27 1.402(3) . ?
C27 C28 1.484(3) . ?
C28 C29 1.500(3) . ?
C29 H29A 0.9800 . ?
C29 H29B 0.9800 . ?
C29 H29C 0.9800 . ?
C30 C33 1.493(3) . ?
C31 H31A 0.9800 . ?
C31 H31B 0.9800 . ?
C31 H31C 0.9800 . ?
C32 H32A 0.9800 . ?
C32 H32B 0.9800 . ?
C32 H32C 0.9800 . ?
C33 C34 1.390(3) . ?
C33 C38 1.405(4) . ?
C34 H34 0.9500 . ?
C34 C35 1.392(4) . ?
C35 H35 0.9500 . ?
C35 C36 1.400(4) . ?
C36 C1 1.497(3) 3_666 ?
C36 C37 1.398(4) . ?
C37 H37 0.9500 . ?
C37 C38 1.383(4) . ?
C38 H38 0.9500 . ?
C39 H39A 0.9800 . ?
C39 H39B 0.9800 . ?
C39 H39C 0.9800 . ?
C40 H40A 0.9800 . ?
C40 H40B 0.9800 . ?
C40 H40C 0.9800 . ?
C41 H41A 0.9800 . ?
C41 H41B 0.9800 . ?
C41 H41C 0.9800 . ?

loop_
_geom_torsion_atom_site_label_1
_geom_torsion_atom_site_label_2
_geom_torsion_atom_site_label_3
_geom_torsion_atom_site_label_4
_geom_torsion
_geom_torsion_site_symmetry_1
_geom_torsion_site_symmetry_2
_geom_torsion_site_symmetry_3
_geom_torsion_site_symmetry_4
_geom_torsion_publ_flag
Mn1 O2 C11 N1 -7.1(3) . . . . ?
Mn1 O2 C11 C14 173.40(16) . . . . ?
Mn1 O1 C1 N5 -1.1(3) . . . . ?
Mn1 O1 C1 C36 178.90(16) . . . 3_666 ?
Mn1 N2 C9 C8 -0.4(3) . . . . ?
Mn1 N2 C9 C10 -179.01(19) . . . . ?
Mn1 N3 C4 C2 6.0(3) . . . . ?
Mn1 N3 C4 C5 -173.52(18) . . . . ?
Mn1 N3 C8 C7 173.74(18) . . . . ?
Mn1 N3 C8 C9 -5.4(3) . . . . ?
Mn1 N4 N5 C1 -2.4(2) . . . . ?
Mn1 N4 C2 C3 179.8(2) . . . . ?
Mn1 N4 C2 C4 -0.7(3) . . . . ?
Mn2 O6 C30 N10 -6.6(3) . . . . ?
Mn2 O6 C30 C33 174.13(17) . . . . ?
Mn2 O5 C20 N6 1.9(3) . . . . ?
Mn2 O5 C20 C17 -177.96(16) . . . . ?
Mn2 N9 C28 C27 5.4(3) . . . . ?
Mn2 N9 C28 C29 -172.83(19) . . . . ?
Mn2 N8 C23 C21 -3.2(3) . . . . ?
Mn2 N8 C23 C24 175.87(18) . . . . ?
Mn2 N8 C27 C26 -174.79(18) . . . . ?
Mn2 N8 C27 C28 4.0(3) . . . . ?
Mn2 N7 N6 C20 2.5(3) . . . . ?
Mn2 N7 C21 C22 170.67(19) . . . . ?
Mn2 N7 C21 C23 -8.4(3) . . . . ?
O6 C30 C33 C34 -7.0(4) . . . . ?
O6 C30 C33 C38 171.7(2) . . . . ?
O2 C11 C14 C15 -8.8(4) . . . . ?
O2 C11 C14 C19 172.0(2) . . . . ?
N10 N9 C28 C27 -179.47(19) . . . . ?
N10 N9 C28 C29 2.3(4) . . . . ?
N10 C30 C33 C34 173.6(2) . . . . ?
N10 C30 C33 C38 -7.7(4) . . . . ?
N9 N10 C30 O6 0.7(4) . . . . ?
N9 N10 C30 C33 180.0(2) . . . . ?
N8 C23 C24 C25 -1.1(4) . . . . ?
N8 C27 C28 N9 -5.9(3) . . . . ?
N8 C27 C28 C29 172.5(2) . . . . ?
N7 N6 C20 O5 -2.9(4) . . . . ?
N7 N6 C20 C17 176.9(2) . . . . ?
N7 C21 C23 N8 7.2(3) . . . . ?
N7 C21 C23 C24 -171.8(2) . . . . ?
N6 N7 C21 C22 -2.5(4) . . . . ?
N6 N7 C21 C23 178.4(2) . . . . ?
N1 N2 C9 C8 -179.6(2) . . . . ?
N1 N2 C9 C10 1.8(4) . . . . ?
N1 C11 C14 C15 171.6(2) . . . . ?
N1 C11 C14 C19 -7.5(3) . . . . ?
N2 N1 C11 O2 1.2(4) . . . . ?
N2 N1 C11 C14 -179.31(19) . . . . ?
N3 C4 C5 C6 -0.1(4) . . . . ?
N3 C8 C9 N2 3.8(3) . . . . ?
N3 C8 C9 C10 -177.6(2) . . . . ?
N4 N5 C1 O1 2.3(3) . . . . ?
N4 N5 C1 C36 -177.67(19) . . . 3_666 ?
N4 C2 C4 N3 -3.5(3) . . . . ?
N4 C2 C4 C5 176.0(2) . . . . ?
N5 N4 C2 C3 0.4(4) . . . . ?
N5 N4 C2 C4 179.95(19) . . . . ?
C1 C36 C37 C38 179.7(2) 3_666 . . . ?
C2 N4 N5 C1 177.0(2) . . . . ?
C2 C4 C5 C6 -179.6(2) . . . . ?
C3 C2 C4 N3 176.1(2) . . . . ?
C3 C2 C4 C5 -4.4(4) . . . . ?
C4 N3 C8 C7 0.2(4) . . . . ?
C4 N3 C8 C9 -178.9(2) . . . . ?
C4 C5 C6 C7 -0.1(4) . . . . ?
C5 C6 C7 C8 0.3(4) . . . . ?
C6 C7 C8 N3 -0.4(4) . . . . ?
C6 C7 C8 C9 178.7(2) . . . . ?
C7 C8 C9 N2 -175.4(2) . . . . ?
C7 C8 C9 C10 3.3(4) . . . . ?
C8 N3 C4 C2 179.5(2) . . . . ?
C8 N3 C4 C5 0.0(3) . . . . ?
C11 N1 N2 Mn1 5.5(3) . . . . ?
C11 N1 N2 C9 -175.3(2) . . . . ?
C11 C14 C15 C16 -179.4(2) . . . . ?
C11 C14 C19 C18 179.9(2) . . . . ?
C14 C15 C16 C17 -0.4(4) . . . . ?
C15 C14 C19 C18 0.7(4) . . . . ?
C15 C16 C17 C18 0.5(4) . . . . ?
C15 C16 C17 C20 179.5(2) . . . . ?
C16 C17 C18 C19 0.1(4) . . . . ?
C16 C17 C20 O5 1.2(4) . . . . ?
C16 C17 C20 N6 -178.6(2) . . . . ?
C17 C18 C19 C14 -0.7(4) . . . . ?
C18 C17 C20 O5 -179.8(2) . . . . ?
C18 C17 C20 N6 0.4(4) . . . . ?
C19 C14 C15 C16 -0.2(4) . . . . ?
C20 C17 C18 C19 -179.0(2) . . . . ?
C21 N7 N6 C20 176.0(2) . . . . ?
C21 C23 C24 C25 177.9(2) . . . . ?
C22 C21 C23 N8 -171.9(2) . . . . ?
C22 C21 C23 C24 9.1(4) . . . . ?
C23 N8 C27 C26 0.9(4) . . . . ?
C23 N8 C27 C28 179.6(2) . . . . ?
C23 C24 C25 C26 0.9(4) . . . . ?
C24 C25 C26 C27 0.1(4) . . . . ?
C25 C26 C27 N8 -1.0(4) . . . . ?
C25 C26 C27 C28 -179.7(2) . . . . ?
C26 C27 C28 N9 172.9(2) . . . . ?
C26 C27 C28 C29 -8.8(4) . . . . ?
C27 N8 C23 C21 -178.9(2) . . . . ?
C27 N8 C23 C24 0.2(3) . . . . ?
C30 N10 N9 Mn2 5.3(2) . . . . ?
C30 N10 N9 C28 -170.1(2) . . . . ?
C30 C33 C34 C35 179.2(2) . . . . ?
C30 C33 C38 C37 -179.2(2) . . . . ?
C33 C34 C35 C36 -0.4(4) . . . . ?
C34 C33 C38 C37 -0.5(4) . . . . ?
C34 C35 C36 C1 -179.7(2) . . . 3_666 ?
C34 C35 C36 C37 0.3(4) . . . . ?
C35 C36 C37 C38 -0.3(4) . . . . ?
C36 C37 C38 C33 0.4(4) . . . . ?
C38 C33 C34 C35 0.5(4) . . . . ?

loop_
_platon_squeeze_void_nr
_platon_squeeze_void_average_x
_platon_squeeze_void_average_y
_platon_squeeze_void_average_z
_platon_squeeze_void_volume
_platon_squeeze_void_count_electrons
_platon_squeeze_void_content
1 -0.024 0.000 0.000 419 100 ' '
2 -0.065 0.500 0.500 419 100 ' '
